data_7720607
loop_
_publ_author_name
'Xu, Jingsha'
'Zhang, Xiaofeng'
'Chen, Shanshan'
'Wang, Weiyi'
'Qiu, Wenbo'
'Cai, Weizhao'
'Zhou, Liujiang'

_publ_section_title
;
 Double second-order Jahn-Teller strategy driven NLO response in sulfate
 crystal
 Nb<sub>2</sub>O<sub>2</sub>(TeO<sub>3</sub>)<sub>2</sub>(SO<sub>4</sub>)
 with a large birefringence.
;
_journal_issue 13
_journal_name_full 'Dalton transactions (Cambridge, England : 2003)'
_journal_page_first 5189
_journal_page_last 5196
_journal_paper_doi 10.1039/d5dt03078a
_journal_volume 55
_journal_year 2026
_chemical_formula_moiety 'Nb2 O12 S Te2'
_chemical_formula_sum 'Nb2 O12 S Te2'
_chemical_formula_weight 665.08
_space_group_crystal_system monoclinic
_space_group_IT_number 9
_space_group_name_Hall 'C -2yc'
_space_group_name_H-M_alt 'C 1 c 1'
_atom_sites_solution_primary iterative
_audit_creation_date 2026-02-25
_audit_creation_method
;
Olex2 1.5
(compiled 2025.07.13 svn.rb7424aed for OlexSys, GUI svn.r7314)
;
_audit_update_record
;
2026-03-01 deposited with the CCDC.	2026-03-06 downloaded from the CCDC.
;
_cell_angle_alpha 90
_cell_angle_beta 107.220(2)
_cell_angle_gamma 90
_cell_formula_units_Z 4
_cell_length_a 20.0326(7)
_cell_length_b 6.5977(3)
_cell_length_c 7.6438(2)
_cell_measurement_reflns_used 3399
_cell_measurement_temperature 296.00
_cell_measurement_theta_max 31.471
_cell_measurement_theta_min 4.087
_cell_volume 964.99(6)
_computing_cell_refinement 'SAINT V8.40B (?, 2016)'
_computing_data_collection 'APEX5 (Bruker AXS Inc.; v2023.9-2)'
_computing_data_reduction 'SAINT V8.40B (?, 2016)'
_computing_molecular_graphics 'Olex2 1.5 (Dolomanov et al., 2009)'
_computing_publication_material 'Olex2 1.5 (Dolomanov et al., 2009)'
_computing_structure_refinement 'SHELXL 2019/3 (Sheldrick, 2015)'
_computing_structure_solution 'olex2.solve 1.5 (Bourhis et al., 2015)'
_diffrn_ambient_temperature 296.00
_diffrn_measured_fraction_theta_full 1.000
_diffrn_measured_fraction_theta_max 1.000
_diffrn_measurement_device_type 'Bruker APEX-II CCD'
_diffrn_measurement_method '\f and \w scans'
_diffrn_radiation_type MoK\a
_diffrn_radiation_wavelength 0.71073
_diffrn_reflns_av_R_equivalents 0.0491
_diffrn_reflns_av_unetI/netI 0.0367
_diffrn_reflns_Laue_measured_fraction_full 1.000
_diffrn_reflns_Laue_measured_fraction_max 1.000
_diffrn_reflns_limit_h_max 28
_diffrn_reflns_limit_h_min -28
_diffrn_reflns_limit_k_max 9
_diffrn_reflns_limit_k_min -9
_diffrn_reflns_limit_l_max 10
_diffrn_reflns_limit_l_min -9
_diffrn_reflns_number 14713
_diffrn_reflns_point_group_measured_fraction_full 0.975
_diffrn_reflns_point_group_measured_fraction_max 0.955
_diffrn_reflns_theta_full 25.242
_diffrn_reflns_theta_max 30.504
_diffrn_reflns_theta_min 2.129
_diffrn_source_current 1.4
_diffrn_source_power 0.07
_diffrn_source_voltage 50.0
_exptl_absorpt_coefficient_mu 8.581
_exptl_absorpt_correction_T_max 0.0470
_exptl_absorpt_correction_T_min 0.0159
_exptl_absorpt_correction_type multi-scan
_exptl_absorpt_process_details
;
SADABS-2016/2 (Bruker,2016/2) was used for absorption correction.
wR2(int) was 0.0697 before and 0.0635 after correction.
The Ratio of minimum to maximum transmission is 0.3383.
The \l/2 correction factor is Not present.
;
_exptl_crystal_colour colourless
_exptl_crystal_colour_primary colourless
_exptl_crystal_density_diffrn 4.578
_exptl_crystal_description plate
_exptl_crystal_F_000 1192
_exptl_crystal_size_max 0.024
_exptl_crystal_size_mid 0.024
_exptl_crystal_size_min 0.001
_refine_diff_density_max 1.023
_refine_diff_density_min -0.674
_refine_diff_density_rms 0.195
_refine_ls_abs_structure_details
;
 Refined as an inversion twin.
;
_refine_ls_abs_structure_Flack 0.14(8)
_refine_ls_extinction_method none
_refine_ls_goodness_of_fit_ref 1.008
_refine_ls_hydrogen_treatment undef
_refine_ls_matrix_type full
_refine_ls_number_parameters 165
_refine_ls_number_reflns 2812
_refine_ls_number_restraints 20
_refine_ls_restrained_S_all 1.007
_refine_ls_R_factor_all 0.0359
_refine_ls_R_factor_gt 0.0288
_refine_ls_shift/su_max 0.000
_refine_ls_shift/su_mean 0.000
_refine_ls_structure_factor_coef Fsqd
_refine_ls_weighting_details 'w=1/[\s^2^(Fo^2^)+(0.0317P)^2^] where P=(Fo^2^+2Fc^2^)/3'
_refine_ls_weighting_scheme calc
_refine_ls_wR_factor_gt 0.0629
_refine_ls_wR_factor_ref 0.0662
_reflns_Friedel_coverage 0.908
_reflns_Friedel_fraction_full 0.949
_reflns_Friedel_fraction_max 0.910
_reflns_number_gt 2403
_reflns_number_total 2812
_reflns_threshold_expression 'I > 2\s(I)'
_cod_data_source_file d5dt03078a2.cif
_cod_data_source_block t1
_cod_depositor_comments 'Adding full bibliography for 7720607.cif.'
_cod_database_code 7720607
_shelx_shelxl_version_number 2019/3
_shelx_space_group_comment
;
The symmetry employed for this shelxl refinement is uniquely defined
by the following loop, which should always be used as a source of
symmetry information in preference to the above space-group names.
They are only intended as comments.
;
_shelx_estimated_absorpt_t_max 0.991
_shelx_estimated_absorpt_t_min 0.821
_olex2_refinement_description
;
1. Twinned data refinement
 Scales: 0.86(8)
 0.14(8)
2. Uiso/Uaniso restraints and constraints
Uanis(Nb2A) \\sim Ueq: with sigma of 0.001 and sigma for terminal atoms of 0.002
Uanis(O11) \\sim Ueq: with sigma of 0.005 and sigma for terminal atoms of 0.01
Uanis(O8) \\sim Ueq: with sigma of 0.01 and sigma for terminal atoms of 0.02
3. Others
 Sof(Nb2A)=1-FVAR(1)
 Sof(Nb2)=FVAR(1)
;
_olex2_submission_special_instructions 'No special instructions were received'

loop_
_space_group_symop_operation_xyz
'x, y, z'
'x, -y, z+1/2'
'x+1/2, y+1/2, z'
'x+1/2, -y+1/2, z+1/2'

loop_
_atom_site_label
_atom_site_type_symbol
_atom_site_fract_x
_atom_site_fract_y
_atom_site_fract_z
_atom_site_U_iso_or_equiv
_atom_site_adp_type
_atom_site_occupancy
_atom_site_site_symmetry_order
_atom_site_calc_flag
_atom_site_refinement_flags_posn
_atom_site_refinement_flags_adp
_atom_site_refinement_flags_occupancy
_atom_site_disorder_assembly
_atom_site_disorder_group
Te1 Te 0.29576(5) 0.5313(3) 0.44915(14) 0.0197(3) Uani 1 1 d . . . . .
Te2 Te 0.51037(4) 0.0314(3) 0.87841(14) 0.0187(3) Uani 1 1 d . . . . .
Nb1 Nb 0.49099(12) 0.5058(5) 0.6338(3) 0.0188(4) Uani 1 1 d . . . . .
Nb2 Nb 0.31576(17) 0.9930(7) 0.1908(10) 0.0174(9) Uani 0.78(3) 1 d . . P A 1
Nb2A Nb 0.3155(4) 1.0089(16) 0.241(3) 0.0162(18) Uani 0.22(3) 1 d . U P A 2
S1 S 0.6522(5) 0.6699(3) 0.6630(11) 0.0221(4) Uani 1 1 d . . . . .
O1 O 0.6291(11) 0.794(3) 0.507(3) 0.033(4) Uani 1 1 d . . . . .
O2 O 0.6829(11) 0.794(3) 0.833(2) 0.034(4) Uani 1 1 d . . . . .
O3 O 0.7107(10) 0.537(3) 0.6355(19) 0.023(4) Uani 1 1 d . . . . .
O4 O 0.6012(11) 0.528(4) 0.689(2) 0.031(4) Uani 1 1 d . . . . .
O5 O 0.4912(10) 0.212(3) 1.060(2) 0.021(3) Uani 1 1 d . . . . .
O6 O 0.5057(9) 0.207(3) 0.6846(19) 0.020(4) Uani 1 1 d . . . . .
O7 O 0.4957(11) 0.571(3) 0.868(2) 0.030(5) Uani 1 1 d . . . . .
O8 O 0.3937(10) 0.476(3) 0.547(2) 0.027(4) Uani 1 1 d . U . . .
O9 O 0.3125(10) 0.706(3) 0.2834(19) 0.021(3) Uani 1 1 d . . . . .
O10 O 0.2985(10) 0.716(3) 0.643(2) 0.027(4) Uani 1 1 d . . . . .
O11 O 0.3115(9) 0.927(3) -0.0371(19) 0.021(4) Uani 1 1 d . U . . .
O12 O 0.4141(9) 1.024(3) 0.294(2) 0.024(4) Uani 1 1 d . . . . .

loop_
_atom_site_aniso_label
_atom_site_aniso_U_11
_atom_site_aniso_U_22
_atom_site_aniso_U_33
_atom_site_aniso_U_23
_atom_site_aniso_U_13
_atom_site_aniso_U_12
Te1 0.0202(9) 0.0197(10) 0.0191(5) -0.0004(7) 0.0057(6) -0.0007(9)
Te2 0.0206(9) 0.0184(9) 0.0179(5) -0.0002(7) 0.0071(6) 0.0012(9)
Nb1 0.0204(13) 0.0194(10) 0.0169(7) 0.0026(11) 0.0061(8) 0.0016(13)
Nb2 0.0189(16) 0.0163(12) 0.0175(19) -0.0022(14) 0.0064(10) -0.0016(15)
Nb2A 0.016(2) 0.017(2) 0.016(2) -0.0001(13) 0.0048(13) -0.0002(11)
S1 0.0195(9) 0.0247(8) 0.0222(8) 0.000(3) 0.0060(7) 0.005(4)
O1 0.027(8) 0.024(8) 0.048(8) 0.008(6) 0.012(7) -0.004(6)
O2 0.026(8) 0.055(11) 0.021(6) -0.017(6) 0.006(5) -0.015(7)
O3 0.019(7) 0.028(8) 0.023(6) 0.001(5) 0.005(5) 0.006(6)
O4 0.018(7) 0.030(8) 0.047(9) 0.014(7) 0.012(6) 0.008(6)
O5 0.026(7) 0.023(8) 0.020(6) 0.005(5) 0.014(6) 0.003(6)
O6 0.025(9) 0.015(7) 0.024(7) -0.003(5) 0.013(7) 0.004(6)
O7 0.033(9) 0.028(8) 0.023(6) 0.007(5) 0.000(6) 0.000(6)
O8 0.024(8) 0.031(8) 0.036(6) 0.009(6) 0.024(6) 0.005(6)
O9 0.030(8) 0.019(7) 0.014(5) 0.011(4) 0.008(5) 0.003(6)
O10 0.028(10) 0.026(9) 0.022(7) -0.009(6) 0.002(7) 0.005(7)
O11 0.027(7) 0.022(6) 0.019(5) -0.007(4) 0.015(5) 0.000(5)
O12 0.018(7) 0.022(7) 0.021(5) -0.002(5) -0.009(5) -0.003(6)

loop_
_atom_type_symbol
_atom_type_description
_atom_type_scat_dispersion_real
_atom_type_scat_dispersion_imag
_atom_type_scat_source
Nb Nb -2.0727 0.6215 'International Tables Vol C Tables 4.2.6.8 and 6.1.1.4'
O O 0.0106 0.0060 'International Tables Vol C Tables 4.2.6.8 and 6.1.1.4'
S S 0.1246 0.1234 'International Tables Vol C Tables 4.2.6.8 and 6.1.1.4'
Te Te -0.5308 1.6751 'International Tables Vol C Tables 4.2.6.8 and 6.1.1.4'

loop_
_geom_angle_atom_site_label_1
_geom_angle_atom_site_label_2
_geom_angle_atom_site_label_3
_geom_angle
_geom_angle_site_symmetry_1
_geom_angle_site_symmetry_3
_geom_angle_publ_flag
O8 Te1 O2 162.9(8) . 4_464 ?
O9 Te1 O2 77.9(7) . 4_464 ?
O9 Te1 O8 90.9(8) . . ?
O9 Te1 O10 99.8(8) . . ?
O10 Te1 O2 78.0(7) . 4_464 ?
O10 Te1 O8 91.5(8) . . ?
O6 Te2 O5 102.3(7) . . ?
O6 Te2 O12 92.5(7) . 2_565 ?
O12 Te2 O5 88.1(8) 2_565 . ?
O5 Nb1 O4 84.2(8) 2_564 . ?
O5 Nb1 O6 168.5(6) 2_564 . ?
O5 Nb1 O7 87.1(7) 2_564 2_564 ?
O6 Nb1 O4 86.9(8) . . ?
O6 Nb1 O7 84.5(7) . 2_564 ?
O7 Nb1 O4 92.4(8) . . ?
O7 Nb1 O4 82.4(7) 2_564 . ?
O7 Nb1 O5 93.0(8) . 2_564 ?
O7 Nb1 O6 94.7(8) . . ?
O7 Nb1 O7 174.8(12) . 2_564 ?
O7 Nb1 O8 96.8(8) . . ?
O8 Nb1 O4 170.8(7) . . ?
O8 Nb1 O5 95.1(8) . 2_564 ?
O8 Nb1 O6 92.5(8) . . ?
O8 Nb1 O7 88.5(8) . 2_564 ?
O3 Nb2 O9 81.0(8) 4_464 . ?
O3 Nb2 O11 83.7(7) 4_464 2_575 ?
O9 Nb2 O11 83.0(7) . 2_575 ?
O10 Nb2 O3 86.6(8) 2_574 4_464 ?
O10 Nb2 O9 162.6(8) 2_574 . ?
O10 Nb2 O11 83.4(7) 2_574 2_575 ?
O11 Nb2 O3 91.5(7) . 4_464 ?
O11 Nb2 O9 96.7(8) . . ?
O11 Nb2 O10 95.9(8) . 2_574 ?
O11 Nb2 O11 175.3(11) . 2_575 ?
O11 Nb2 O12 100.1(8) . . ?
O12 Nb2 O3 168.2(8) . 4_464 ?
O12 Nb2 O9 95.4(8) . . ?
O12 Nb2 O10 94.2(8) . 2_574 ?
O12 Nb2 O11 84.7(7) . 2_575 ?
O3 Nb2A O11 80.9(9) 4_464 . ?
O9 Nb2A O3 80.9(9) . 4_464 ?
O9 Nb2A O11 85.3(10) . . ?
O10 Nb2A O3 86.8(9) 2_574 4_464 ?
O10 Nb2A O9 165.1(11) 2_574 . ?
O10 Nb2A O11 84.6(10) 2_574 . ?
O11 Nb2A O3 94.6(10) 2_575 4_464 ?
O11 Nb2A O9 94.0(9) 2_575 . ?
O11 Nb2A O10 95.3(11) 2_575 2_574 ?
O11 Nb2A O11 175.5(11) 2_575 . ?
O11 Nb2A O12 97.0(11) 2_575 . ?
O12 Nb2A O3 168.1(15) . 4_464 ?
O12 Nb2A O9 95.6(9) . . ?
O12 Nb2A O10 94.8(9) . 2_574 ?
O12 Nb2A O11 87.5(10) . . ?
O1 S1 O2 111.4(4) . . ?
O1 S1 O3 106.9(12) . . ?
O1 S1 O4 115.1(13) . . ?
O2 S1 O3 107.4(12) . . ?
O4 S1 O2 111.1(12) . . ?
O4 S1 O3 104.4(4) . . ?
S1 O2 Te1 131.5(12) . 4_565 ?
Nb2 O3 Nb2A 11.2(5) 4_565 4_565 ?
S1 O3 Nb2 144.7(13) . 4_565 ?
S1 O3 Nb2A 140.6(12) . 4_565 ?
S1 O4 Nb1 139.0(14) . . ?
Nb1 O5 Te2 143.8(9) 2_565 . ?
Te2 O6 Nb1 137.1(7) . . ?
Nb1 O7 Nb1 151.8(11) . 2_565 ?
Nb1 O8 Te1 162.8(11) . . ?
Te1 O9 Nb2 150.1(10) . . ?
Te1 O9 Nb2A 139.2(11) . . ?
Te1 O10 Nb2 137.0(10) . 2_575 ?
Te1 O10 Nb2A 148.4(12) . 2_575 ?
Nb2 O11 Nb2 151.4(10) . 2_574 ?
Nb2 O11 Nb2A 151.6(11) . 2_574 ?
Nb2A O11 Nb2A 151.5(10) 2_574 . ?
Te2 O12 Nb2 162.0(11) 2_564 . ?
Te2 O12 Nb2A 163.6(11) 2_564 . ?

loop_
_geom_bond_atom_site_label_1
_geom_bond_atom_site_label_2
_geom_bond_distance
_geom_bond_site_symmetry_2
_geom_bond_publ_flag
Te1 O2 2.46(2) 4_464 ?
Te1 O8 1.916(19) . ?
Te1 O9 1.814(15) . ?
Te1 O10 1.907(16) . ?
Te2 O5 1.954(16) . ?
Te2 O6 1.860(16) . ?
Te2 O12 1.881(19) 2_565 ?
Nb1 O4 2.13(2) . ?
Nb1 O5 1.944(19) 2_564 ?
Nb1 O6 2.015(17) . ?
Nb1 O7 2.124(17) 2_564 ?
Nb1 O7 1.816(16) . ?
Nb1 O8 1.875(18) . ?
Nb2 O3 2.03(2) 4_464 ?
Nb2 O9 2.033(18) . ?
Nb2 O10 1.97(2) 2_574 ?
Nb2 O11 1.773(16) . ?
Nb2 O11 2.171(17) 2_575 ?
Nb2 O12 1.903(18) . ?
Nb2A O3 2.04(2) 4_464 ?
Nb2A O9 2.03(2) . ?
Nb2A O10 1.95(2) 2_574 ?
Nb2A O11 1.77(3) 2_575 ?
Nb2A O11 2.17(3) . ?
Nb2A O12 1.90(2) . ?
S1 O1 1.409(19) . ?
S1 O2 1.504(19) . ?
S1 O3 1.53(2) . ?
S1 O4 1.44(2) . ?

loop_
_geom_torsion_atom_site_label_1
_geom_torsion_atom_site_label_2
_geom_torsion_atom_site_label_3
_geom_torsion_atom_site_label_4
_geom_torsion
_geom_torsion_site_symmetry_1
_geom_torsion_site_symmetry_2
_geom_torsion_site_symmetry_3
_geom_torsion_site_symmetry_4
_geom_torsion_publ_flag
O1 S1 O2 Te1 -76(2) . . . 4_565 ?
O1 S1 O3 Nb2 95.7(19) . . . 4_565 ?
O1 S1 O3 Nb2A 113(2) . . . 4_565 ?
O1 S1 O4 Nb1 -31(2) . . . . ?
O2 Te1 O9 Nb2 58(2) 4_464 . . . ?
O2 Te1 O9 Nb2A 62.6(16) 4_464 . . . ?
O2 S1 O3 Nb2 -24(2) . . . 4_565 ?
O2 S1 O3 Nb2A -7(2) . . . 4_565 ?
O2 S1 O4 Nb1 96.6(19) . . . . ?
O3 Nb2 O11 Nb2 106(2) 4_464 . . 2_574 ?
O3 Nb2A O12 Te2 -91(6) 4_464 . . 2_564 ?
O3 S1 O2 Te1 41.2(18) . . . 4_565 ?
O3 S1 O4 Nb1 -148.0(13) . . . . ?
O4 Nb1 O7 Nb1 -106(2) . . . 2_565 ?
O4 S1 O2 Te1 154.7(15) . . . 4_565 ?
O4 S1 O3 Nb2 -141.9(14) . . . 4_565 ?
O4 S1 O3 Nb2A -124.6(19) . . . 4_565 ?
O5 Te2 O6 Nb1 2.8(15) . . . . ?
O5 Nb1 O7 Nb1 170(2) 2_564 . . 2_565 ?
O5 Nb1 O8 Te1 -8(3) 2_564 . . . ?
O6 Nb1 O7 Nb1 -19(3) . . . 2_565 ?
O6 Nb1 O8 Te1 -180(3) . . . . ?
O7 Nb1 O8 Te1 -95(3) 2_564 . . . ?
O7 Nb1 O8 Te1 85(3) . . . . ?
O8 Te1 O9 Nb2 -109(2) . . . . ?
O8 Te1 O9 Nb2A -104.5(17) . . . . ?
O8 Nb1 O7 Nb1 74(3) . . . 2_565 ?
O9 Nb2 O11 Nb2 -173(2) . . . 2_574 ?
O9 Nb2A O12 Te2 -19(5) . . . 2_564 ?
O10 Te1 O9 Nb2 -18(2) . . . . ?
O10 Te1 O9 Nb2A -12.8(17) . . . . ?
O10 Nb2 O11 Nb2 19(2) 2_574 . . 2_574 ?
O10 Nb2A O12 Te2 172(4) 2_574 . . 2_564 ?
O11 Nb2A O12 Te2 76(4) 2_575 . . 2_564 ?
O11 Nb2A O12 Te2 -104(4) . . . 2_564 ?
O12 Te2 O6 Nb1 91.5(15) 2_565 . . . ?
O12 Nb2 O11 Nb2 -76(2) . . . 2_574 ?

loop_
_twin_individual_id
_twin_individual_mass_fraction_refined
1 0.86(8)
2 0.14(8)
